data_7135524
loop_
_publ_author_name
'Pitz, Benjamin'
'Dan&#xe9;s, Sergi'
'Morgenstern, Bernd'
'Sch&#xe4;fer, Andr&#xe9;'

_publ_section_title
;
 Accessing zinc(I) <i>via</i> reductive elimination of cyclopentadienes.
;
_journal_issue 7
_journal_name_full 'Chemical communications (Cambridge, England)'
_journal_page_first 2204
_journal_page_last 2207
_journal_paper_doi 10.1039/d5cc06448a
_journal_volume 62
_journal_year 2026
_chemical_formula_moiety 'C42 H52 N4 Zn2'
_chemical_formula_sum 'C42 H52 N4 Zn2'
_chemical_formula_weight 743.61
_chemical_properties_physical Moisture-sensitive,Hygroscopic
_space_group_crystal_system monoclinic
_space_group_IT_number 14
_space_group_name_Hall '-P 2yn'
_space_group_name_H-M_alt 'P 1 21/n 1'
_atom_sites_solution_hydrogens mixed
_atom_sites_solution_primary direct
_atom_sites_solution_secondary difmap
_audit_creation_method SHELXL-2019/1
_audit_update_record
;
2025-11-07 deposited with the CCDC.	2025-12-10 downloaded from the CCDC.
;
_cell_angle_alpha 90
_cell_angle_beta 105.754(3)
_cell_angle_gamma 90
_cell_formula_units_Z 2
_cell_length_a 12.9672(4)
_cell_length_b 8.7179(3)
_cell_length_c 17.1328(5)
_cell_measurement_reflns_used 12060
_cell_measurement_temperature 130(2)
_cell_measurement_theta_max 27.08
_cell_measurement_theta_min 2.30
_cell_volume 1864.05(11)
_computing_cell_refinement 'CrysAlisPro 1.171.43.105a (Rigaku OD, 2024)'
_computing_data_collection 'CrysAlisPro system (CCD 43.105a 64-bit (release 11-01-2024))'
_computing_data_reduction 'CrysAlisPro 1.171.43.105a (Rigaku OD, 2024)'
_computing_molecular_graphics 'SHELXL-2019/1 (Sheldrick, 2019)'
_computing_publication_material 'CIFTAB-2014 (SHELXL-2019/1)'
_computing_structure_refinement
;
SHELXL-2019/1 (Sheldrick, 2019),                                              
SHELXLe Rev 1000 (Huebschle et al., 2011)
;
_computing_structure_solution 'SHELXT 2018/2 (Sheldrick, 2018)'
_diffrn_ambient_temperature 130(2)
_diffrn_measured_fraction_theta_full 1.000
_diffrn_measured_fraction_theta_max 0.999
_diffrn_measurement_device_type 'XtaLAB Synergy, Single source at home/near, HyPix'
_diffrn_measurement_method '\w scans'
_diffrn_radiation_type MoK\a
_diffrn_radiation_wavelength 0.71073
_diffrn_reflns_av_R_equivalents 0.0346
_diffrn_reflns_av_unetI/netI 0.0265
_diffrn_reflns_Laue_measured_fraction_full 1.000
_diffrn_reflns_Laue_measured_fraction_max 0.999
_diffrn_reflns_limit_h_max 16
_diffrn_reflns_limit_h_min -16
_diffrn_reflns_limit_k_max 11
_diffrn_reflns_limit_k_min -11
_diffrn_reflns_limit_l_max 21
_diffrn_reflns_limit_l_min -21
_diffrn_reflns_number 19959
_diffrn_reflns_point_group_measured_fraction_full 1.000
_diffrn_reflns_point_group_measured_fraction_max 0.999
_diffrn_reflns_theta_full 25.242
_diffrn_reflns_theta_max 27.110
_diffrn_reflns_theta_min 2.299
_diffrn_source 'micro-focus sealed X-ray tube'
_exptl_absorpt_coefficient_mu 1.321
_exptl_absorpt_correction_T_max 1.0000
_exptl_absorpt_correction_T_min 0.8656
_exptl_absorpt_correction_type multi-scan
_exptl_absorpt_process_details
;
CrysAlisPro 1.171.43.105a (Rigaku Oxford Diffraction, 2024)
Empirical absorption correction using spherical harmonics,
implemented in SCALE3 ABSPACK scaling algorithm.
;
_exptl_crystal_colour colourless
_exptl_crystal_density_diffrn 1.325
_exptl_crystal_density_meas ?
_exptl_crystal_description block
_exptl_crystal_F_000 784
_exptl_crystal_recrystallization_method 'Re-crystallisation from solvent: toluene / thf'
_exptl_crystal_size_max 0.100
_exptl_crystal_size_mid 0.080
_exptl_crystal_size_min 0.040
_refine_diff_density_max 0.318
_refine_diff_density_min -0.213
_refine_diff_density_rms 0.052
_refine_ls_extinction_method none
_refine_ls_goodness_of_fit_ref 1.050
_refine_ls_hydrogen_treatment mixed
_refine_ls_matrix_type full
_refine_ls_number_parameters 225
_refine_ls_number_reflns 4106
_refine_ls_number_restraints 0
_refine_ls_restrained_S_all 1.050
_refine_ls_R_factor_all 0.0291
_refine_ls_R_factor_gt 0.0245
_refine_ls_shift/su_max 0.003
_refine_ls_shift/su_mean 0.000
_refine_ls_structure_factor_coef Fsqd
_refine_ls_weighting_details 'w=1/[\s^2^(Fo^2^)+(0.0258P)^2^+1.0304P] where P=(Fo^2^+2Fc^2^)/3'
_refine_ls_weighting_scheme calc
_refine_ls_wR_factor_gt 0.0615
_refine_ls_wR_factor_ref 0.0636
_reflns_Friedel_coverage 0.000
_reflns_number_gt 3669
_reflns_number_total 4106
_reflns_threshold_expression 'I > 2\s(I)'
_cod_data_source_file d5cc06448a3.cif
_cod_data_source_block sh5741_a
_cod_depositor_comments
;
The following automatic conversions were performed:

data item '_exptl_crystal_density_meas' value 'not measured' was
changed to '?' -- the value is perceived as not measured.

Automatic conversion script
Id: cif_fix_values 8170 2020-07-09 18:12:32Z antanas 
;
_cod_original_sg_symbol_H-M 'P 21/n'
_cod_database_code 7135524
_shelx_shelxl_version_number 2019/1
_shelx_space_group_comment
;
The symmetry employed for this shelxl refinement is uniquely defined
by the following loop, which should always be used as a source of
symmetry information in preference to the above space-group names.
They are only intended as comments.
;
_shelx_estimated_absorpt_t_min 0.879
_shelx_estimated_absorpt_t_max 0.949
_oxdiff_exptl_absorpt_empirical_full_min 0.694
_oxdiff_exptl_absorpt_empirical_full_max 1.373
_oxdiff_exptl_absorpt_empirical_details
;
Empirical correction (ABSPACK) includes:
- Absorption correction using spherical harmonics
- Frame scaling
;

loop_
_space_group_symop_operation_xyz
'x, y, z'
'-x+1/2, y+1/2, -z+1/2'
'-x, -y, -z'
'x-1/2, -y-1/2, z-1/2'

loop_
_atom_site_label
_atom_site_type_symbol
_atom_site_fract_x
_atom_site_fract_y
_atom_site_fract_z
_atom_site_U_iso_or_equiv
_atom_site_adp_type
_atom_site_occupancy
_atom_site_site_symmetry_order
_atom_site_calc_flag
_atom_site_refinement_flags_posn
_atom_site_refinement_flags_adp
_atom_site_refinement_flags_occupancy
_atom_site_disorder_assembly
_atom_site_disorder_group
Zn1 Zn 0.53640(2) 0.43134(2) 0.56523(2) 0.01607(6) Uani 1 1 d . . . . .
H1 H 0.4632(14) 0.370(2) 0.4751(10) 0.019 Uiso 1 1 d . U . . .
N1 N 0.68258(10) 0.35513(14) 0.61651(7) 0.0168(2) Uani 1 1 d . . . . .
N2 N 0.48045(10) 0.40683(14) 0.66070(7) 0.0159(2) Uani 1 1 d . . . . .
C1 C 0.72037(12) 0.34825(17) 0.69707(9) 0.0179(3) Uani 1 1 d . . . . .
C2 C 0.65868(12) 0.37894(18) 0.75110(9) 0.0194(3) Uani 1 1 d . . . . .
H2 H 0.697766 0.390592 0.806346 0.023 Uiso 1 1 calc R U . . .
C3 C 0.54749(12) 0.39468(17) 0.73466(9) 0.0172(3) Uani 1 1 d . . . . .
C4 C 0.83461(12) 0.2984(2) 0.73496(9) 0.0231(3) Uani 1 1 d . . . . .
H4A H 0.844929 0.194184 0.716982 0.035 Uiso 1 1 calc R U . . .
H4B H 0.849318 0.299950 0.794162 0.035 Uiso 1 1 calc R U . . .
H4C H 0.883675 0.368685 0.718305 0.035 Uiso 1 1 calc R U . . .
C5 C 0.50270(13) 0.3946(2) 0.80785(9) 0.0232(3) Uani 1 1 d . . . . .
H5A H 0.457312 0.485152 0.805968 0.035 Uiso 1 1 calc R U . . .
H5B H 0.561882 0.396942 0.857591 0.035 Uiso 1 1 calc R U . . .
H5C H 0.460000 0.301629 0.807243 0.035 Uiso 1 1 calc R U . . .
C6 C 0.75037(12) 0.29211(18) 0.57056(8) 0.0173(3) Uani 1 1 d . . . . .
C7 C 0.82755(13) 0.3831(2) 0.54976(9) 0.0222(3) Uani 1 1 d . . . . .
C8 C 0.89666(13) 0.3129(2) 0.51099(10) 0.0270(4) Uani 1 1 d . . . . .
H8 H 0.950695 0.372286 0.497360 0.032 Uiso 1 1 calc R U . . .
C9 C 0.88810(14) 0.1583(2) 0.49196(10) 0.0283(4) Uani 1 1 d . . . . .
H9 H 0.936956 0.111994 0.466598 0.034 Uiso 1 1 calc R U . . .
C10 C 0.80820(14) 0.0711(2) 0.50992(10) 0.0251(3) Uani 1 1 d . . . . .
H10 H 0.801417 -0.034319 0.495475 0.030 Uiso 1 1 calc R U . . .
C11 C 0.73777(12) 0.13649(18) 0.54893(9) 0.0198(3) Uani 1 1 d . . . . .
C12 C 0.64920(14) 0.04377(19) 0.56729(10) 0.0256(3) Uani 1 1 d . . . . .
H12A H 0.579807 0.080985 0.534102 0.038 Uiso 1 1 calc R U . . .
H12B H 0.652361 0.054431 0.624836 0.038 Uiso 1 1 calc R U . . .
H12C H 0.657791 -0.064436 0.554882 0.038 Uiso 1 1 calc R U . . .
C13 C 0.83635(15) 0.5521(2) 0.56894(12) 0.0311(4) Uani 1 1 d . . . . .
H13A H 0.781659 0.581007 0.596015 0.047 Uiso 0.5 1 calc R U P . .
H13B H 0.907624 0.574371 0.604747 0.047 Uiso 0.5 1 calc R U P . .
H13C H 0.825498 0.610680 0.518553 0.047 Uiso 0.5 1 calc R U P . .
H13D H 0.894862 0.596365 0.550195 0.047 Uiso 0.5 1 calc R U P . .
H13E H 0.768897 0.603000 0.541463 0.047 Uiso 0.5 1 calc R U P . .
H13F H 0.851022 0.566692 0.627657 0.047 Uiso 0.5 1 calc R U P . .
C14 C 0.36837(12) 0.38878(18) 0.65496(8) 0.0166(3) Uani 1 1 d . . . . .
C15 C 0.30460(13) 0.51765(19) 0.65491(9) 0.0203(3) Uani 1 1 d . . . . .
C16 C 0.19809(13) 0.4949(2) 0.65530(9) 0.0254(3) Uani 1 1 d . . . . .
H16 H 0.153882 0.581045 0.656912 0.031 Uiso 1 1 calc R U . . .
C17 C 0.15609(13) 0.3487(2) 0.65338(10) 0.0276(4) Uani 1 1 d . . . . .
H17 H 0.083404 0.335154 0.653407 0.033 Uiso 1 1 calc R U . . .
C18 C 0.21968(13) 0.2222(2) 0.65142(9) 0.0252(3) Uani 1 1 d . . . . .
H18 H 0.189804 0.122262 0.649019 0.030 Uiso 1 1 calc R U . . .
C19 C 0.32712(13) 0.23954(18) 0.65291(9) 0.0203(3) Uani 1 1 d . . . . .
C20 C 0.39806(14) 0.10218(19) 0.65511(11) 0.0269(4) Uani 1 1 d . . . . .
H20A H 0.355209 0.008324 0.650412 0.040 Uiso 1 1 calc R U . . .
H20B H 0.454487 0.100983 0.706480 0.040 Uiso 1 1 calc R U . . .
H20C H 0.430699 0.107738 0.609870 0.040 Uiso 1 1 calc R U . . .
C21 C 0.34998(14) 0.67677(19) 0.65664(10) 0.0256(3) Uani 1 1 d . . . . .
H21A H 0.370810 0.695211 0.606577 0.038 Uiso 1 1 calc R U . . .
H21B H 0.412985 0.686792 0.703350 0.038 Uiso 1 1 calc R U . . .
H21C H 0.295725 0.751995 0.661138 0.038 Uiso 1 1 calc R U . . .

loop_
_atom_site_aniso_label
_atom_site_aniso_U_11
_atom_site_aniso_U_22
_atom_site_aniso_U_33
_atom_site_aniso_U_23
_atom_site_aniso_U_13
_atom_site_aniso_U_12
Zn1 0.01471(10) 0.01984(10) 0.01404(9) 0.00225(6) 0.00457(7) 0.00078(7)
N1 0.0153(6) 0.0184(6) 0.0169(6) 0.0004(5) 0.0046(5) 0.0001(5)
N2 0.0144(6) 0.0182(6) 0.0158(6) 0.0009(5) 0.0055(5) -0.0007(5)
C1 0.0172(7) 0.0155(7) 0.0196(7) -0.0014(5) 0.0028(6) -0.0023(6)
C2 0.0198(8) 0.0218(8) 0.0149(7) -0.0015(6) 0.0018(6) -0.0010(6)
C3 0.0209(7) 0.0153(7) 0.0156(7) -0.0008(5) 0.0056(6) -0.0016(6)
C4 0.0178(8) 0.0288(9) 0.0205(7) -0.0026(6) 0.0014(6) 0.0037(6)
C5 0.0226(8) 0.0317(9) 0.0158(7) 0.0000(6) 0.0060(6) 0.0002(7)
C6 0.0137(7) 0.0219(8) 0.0153(7) 0.0003(5) 0.0023(5) 0.0020(6)
C7 0.0181(8) 0.0276(8) 0.0200(7) 0.0017(6) 0.0038(6) -0.0004(6)
C8 0.0176(8) 0.0422(10) 0.0224(8) 0.0053(7) 0.0074(6) 0.0016(7)
C9 0.0243(9) 0.0419(10) 0.0202(8) 0.0019(7) 0.0084(7) 0.0132(8)
C10 0.0287(9) 0.0260(8) 0.0189(7) 0.0000(6) 0.0035(7) 0.0097(7)
C11 0.0183(7) 0.0233(8) 0.0156(7) 0.0013(6) 0.0008(6) 0.0027(6)
C12 0.0259(9) 0.0215(8) 0.0276(8) -0.0001(6) 0.0041(7) -0.0017(7)
C13 0.0306(9) 0.0300(10) 0.0352(9) -0.0020(7) 0.0135(8) -0.0101(7)
C14 0.0164(7) 0.0222(7) 0.0122(6) 0.0004(5) 0.0054(5) -0.0015(6)
C15 0.0221(8) 0.0240(8) 0.0155(7) 0.0012(6) 0.0062(6) 0.0024(6)
C16 0.0208(8) 0.0359(10) 0.0205(7) 0.0039(7) 0.0073(6) 0.0075(7)
C17 0.0164(8) 0.0461(11) 0.0213(8) 0.0037(7) 0.0066(6) -0.0025(7)
C18 0.0247(8) 0.0304(9) 0.0213(7) -0.0005(6) 0.0074(6) -0.0097(7)
C19 0.0218(8) 0.0225(8) 0.0177(7) -0.0008(6) 0.0071(6) -0.0031(6)
C20 0.0300(9) 0.0187(8) 0.0338(9) -0.0009(6) 0.0114(7) -0.0025(7)
C21 0.0297(9) 0.0221(8) 0.0263(8) 0.0013(6) 0.0097(7) 0.0042(7)

loop_
_atom_type_symbol
_atom_type_description
_atom_type_scat_dispersion_real
_atom_type_scat_dispersion_imag
_atom_type_scat_source
C C 0.0033 0.0016 'International Tables Vol C Tables 4.2.6.8 and 6.1.1.4'
H H 0.0000 0.0000 'International Tables Vol C Tables 4.2.6.8 and 6.1.1.4'
Zn Zn 0.2839 1.4301 'International Tables Vol C Tables 4.2.6.8 and 6.1.1.4'
N N 0.0061 0.0033 'International Tables Vol C Tables 4.2.6.8 and 6.1.1.4'

loop_
_geom_angle_atom_site_label_1
_geom_angle_atom_site_label_2
_geom_angle_atom_site_label_3
_geom_angle
_geom_angle_site_symmetry_1
_geom_angle_site_symmetry_3
_geom_angle_publ_flag
N2 Zn1 N1 96.86(5) . . ?
N2 Zn1 Zn1 131.50(4) . 3_666 ?
N1 Zn1 Zn1 130.27(4) . 3_666 ?
C1 N1 C6 116.20(12) . . ?
C1 N1 Zn1 120.89(10) . . ?
C6 N1 Zn1 122.69(9) . . ?
C3 N2 C14 116.27(12) . . ?
C3 N2 Zn1 120.35(10) . . ?
C14 N2 Zn1 123.19(9) . . ?
N1 C1 C2 123.96(14) . . ?
N1 C1 C4 119.94(13) . . ?
C2 C1 C4 116.06(13) . . ?
C3 C2 C1 128.80(14) . . ?
N2 C3 C2 124.77(13) . . ?
N2 C3 C5 119.24(13) . . ?
C2 C3 C5 115.98(13) . . ?
C7 C6 C11 121.44(14) . . ?
C7 C6 N1 120.60(14) . . ?
C11 C6 N1 117.95(13) . . ?
C8 C7 C6 118.02(16) . . ?
C8 C7 C13 120.87(15) . . ?
C6 C7 C13 121.11(15) . . ?
C9 C8 C7 121.29(16) . . ?
C8 C9 C10 119.92(15) . . ?
C9 C10 C11 120.68(16) . . ?
C10 C11 C6 118.54(15) . . ?
C10 C11 C12 121.18(15) . . ?
C6 C11 C12 120.28(14) . . ?
C15 C14 C19 121.65(14) . . ?
C15 C14 N2 119.99(14) . . ?
C19 C14 N2 118.31(13) . . ?
C14 C15 C16 118.17(15) . . ?
C14 C15 C21 120.94(14) . . ?
C16 C15 C21 120.87(15) . . ?
C17 C16 C15 120.96(16) . . ?
C16 C17 C18 120.12(15) . . ?
C17 C18 C19 120.84(16) . . ?
C18 C19 C14 118.22(15) . . ?
C18 C19 C20 121.02(15) . . ?
C14 C19 C20 120.73(14) . . ?

loop_
_geom_bond_atom_site_label_1
_geom_bond_atom_site_label_2
_geom_bond_distance
_geom_bond_site_symmetry_2
_geom_bond_publ_flag
Zn1 N2 1.9727(12) . ?
Zn1 N1 1.9754(13) . ?
Zn1 Zn1 2.4849(3) 3_666 ?
N1 C1 1.3347(19) . ?
N1 C6 1.4388(18) . ?
N2 C3 1.3321(19) . ?
N2 C14 1.4384(19) . ?
C1 C2 1.404(2) . ?
C1 C4 1.511(2) . ?
C2 C3 1.399(2) . ?
C3 C5 1.518(2) . ?
C6 C7 1.397(2) . ?
C6 C11 1.404(2) . ?
C7 C8 1.394(2) . ?
C7 C13 1.506(2) . ?
C8 C9 1.384(3) . ?
C9 C10 1.385(3) . ?
C10 C11 1.392(2) . ?
C11 C12 1.506(2) . ?
C14 C15 1.395(2) . ?
C14 C19 1.404(2) . ?
C15 C16 1.397(2) . ?
C15 C21 1.504(2) . ?
C16 C17 1.383(3) . ?
C17 C18 1.383(3) . ?
C18 C19 1.395(2) . ?
C19 C20 1.504(2) . ?

loop_
_geom_torsion_atom_site_label_1
_geom_torsion_atom_site_label_2
_geom_torsion_atom_site_label_3
_geom_torsion_atom_site_label_4
_geom_torsion
_geom_torsion_site_symmetry_1
_geom_torsion_site_symmetry_2
_geom_torsion_site_symmetry_3
_geom_torsion_site_symmetry_4
_geom_torsion_publ_flag
C6 N1 C1 C2 -168.46(14) . . . . ?
Zn1 N1 C1 C2 6.4(2) . . . . ?
C6 N1 C1 C4 8.8(2) . . . . ?
Zn1 N1 C1 C4 -176.41(11) . . . . ?
N1 C1 C2 C3 12.3(3) . . . . ?
C4 C1 C2 C3 -165.03(16) . . . . ?
C14 N2 C3 C2 167.00(14) . . . . ?
Zn1 N2 C3 C2 -8.2(2) . . . . ?
C14 N2 C3 C5 -11.8(2) . . . . ?
Zn1 N2 C3 C5 172.93(11) . . . . ?
C1 C2 C3 N2 -11.2(3) . . . . ?
C1 C2 C3 C5 167.63(16) . . . . ?
C1 N1 C6 C7 -88.31(17) . . . . ?
Zn1 N1 C6 C7 96.97(15) . . . . ?
C1 N1 C6 C11 90.46(17) . . . . ?
Zn1 N1 C6 C11 -84.26(15) . . . . ?
C11 C6 C7 C8 -3.9(2) . . . . ?
N1 C6 C7 C8 174.88(13) . . . . ?
C11 C6 C7 C13 176.43(15) . . . . ?
N1 C6 C7 C13 -4.8(2) . . . . ?
C6 C7 C8 C9 1.3(2) . . . . ?
C13 C7 C8 C9 -178.96(16) . . . . ?
C7 C8 C9 C10 1.4(2) . . . . ?
C8 C9 C10 C11 -1.7(2) . . . . ?
C9 C10 C11 C6 -0.8(2) . . . . ?
C9 C10 C11 C12 178.75(15) . . . . ?
C7 C6 C11 C10 3.6(2) . . . . ?
N1 C6 C11 C10 -175.15(13) . . . . ?
C7 C6 C11 C12 -175.95(14) . . . . ?
N1 C6 C11 C12 5.3(2) . . . . ?
C3 N2 C14 C15 95.70(16) . . . . ?
Zn1 N2 C14 C15 -89.21(15) . . . . ?
C3 N2 C14 C19 -81.70(17) . . . . ?
Zn1 N2 C14 C19 93.39(14) . . . . ?
C19 C14 C15 C16 2.0(2) . . . . ?
N2 C14 C15 C16 -175.35(13) . . . . ?
C19 C14 C15 C21 -179.65(14) . . . . ?
N2 C14 C15 C21 3.0(2) . . . . ?
C14 C15 C16 C17 -1.9(2) . . . . ?
C21 C15 C16 C17 179.74(15) . . . . ?
C15 C16 C17 C18 0.3(2) . . . . ?
C16 C17 C18 C19 1.2(2) . . . . ?
C17 C18 C19 C14 -1.1(2) . . . . ?
C17 C18 C19 C20 176.83(15) . . . . ?
C15 C14 C19 C18 -0.5(2) . . . . ?
N2 C14 C19 C18 176.87(13) . . . . ?
C15 C14 C19 C20 -178.47(14) . . . . ?
N2 C14 C19 C20 -1.1(2) . . . . ?
